data_7224238
loop_
_publ_author_name
'Miyaji, Hidekazu'
'Kiriyama, Naoaki'
'Ebihara, Masahiro'
'Udagawa, Taro'

_publ_section_title
;
 Self-organization of dipyridylcalix[4]pyrrole into a supramolecular cage
 for dicarboxylates
;
_journal_name_full 'RSC Adv.'
_journal_paper_doi 10.1039/C5RA21335E
_journal_year 2016
_chemical_formula_sum 'C39 H46 N6 O2'
_chemical_formula_weight 630.82
_chemical_name_systematic cis-dipyridylcalix[4]pyrrole
_space_group_crystal_system triclinic
_space_group_IT_number 2
_space_group_name_Hall '-P 1'
_space_group_name_H-M_alt 'P -1'
_symmetry_space_group_name_Hall '-P 1'
_symmetry_space_group_name_H-M 'P -1'
_atom_sites_solution_hydrogens mixed
_audit_creation_method SHELXL-2014/7
_audit_update_record
;
2015-12-18 deposited with the CCDC.
2016-02-10 downloaded from the CCDC.
;
_cell_angle_alpha 95.265(5)
_cell_angle_beta 98.127(4)
_cell_angle_gamma 92.686(5)
_cell_formula_units_Z 2
_cell_length_a 9.931(3)
_cell_length_b 10.822(3)
_cell_length_c 16.924(5)
_cell_measurement_reflns_used 2755
_cell_measurement_temperature 296(2)
_cell_measurement_theta_max 27.4662
_cell_measurement_theta_min 3.0322
_cell_volume 1789.7(9)
_computing_cell_refinement 'CrystalClear (Rigaku Inc., 2008)'
_computing_data_collection 'CrystalClear (Rigaku Inc., 2008)'
_computing_data_reduction 'CrystalClear (Rigaku Inc., 2008)'
_computing_molecular_graphics 'Yadokari-XG 2009 (Wakita Nemoto et al., 2009)'
_computing_publication_material 'Yadokari-XG 2009 (Wakita,Nemoto et al., 2009)'
_computing_structure_refinement 'SHELXL-2014/7 (Sheldrick, 2014)'
_computing_structure_solution
;
????
;
_diffrn_ambient_temperature 296(2)
_diffrn_detector_area_resol_mean 14.6306
_diffrn_measured_fraction_theta_full 0.990
_diffrn_measured_fraction_theta_max 0.989
_diffrn_measurement_device_type 'Rigaku AFC7R Mercury CCD'
_diffrn_measurement_method dtprofit.ref
_diffrn_radiation_monochromator 'Graphite Monochromator'
_diffrn_radiation_source 'Rotating Anode'
_diffrn_radiation_type MoK\a
_diffrn_radiation_wavelength 0.71075
_diffrn_reflns_av_R_equivalents 0.0425
_diffrn_reflns_av_unetI/netI 0.0984
_diffrn_reflns_laue_measured_fraction_full 0.990
_diffrn_reflns_laue_measured_fraction_max 0.989
_diffrn_reflns_limit_h_max 10
_diffrn_reflns_limit_h_min -12
_diffrn_reflns_limit_k_max 9
_diffrn_reflns_limit_k_min -14
_diffrn_reflns_limit_l_max 21
_diffrn_reflns_limit_l_min -21
_diffrn_reflns_number 14840
_diffrn_reflns_point_group_measured_fraction_full 0.990
_diffrn_reflns_point_group_measured_fraction_max 0.989
_diffrn_reflns_theta_full 25.242
_diffrn_reflns_theta_max 27.485
_diffrn_reflns_theta_min 3.032
_exptl_absorpt_coefficient_mu 0.074
_exptl_absorpt_correction_T_max 0.9714
_exptl_absorpt_correction_T_min 0.9138
_exptl_absorpt_correction_type numerical
_exptl_crystal_colour Colorless
_exptl_crystal_density_diffrn 1.171
_exptl_crystal_description Chip
_exptl_crystal_F_000 676
_exptl_crystal_size_max 0.300
_exptl_crystal_size_mid 0.100
_exptl_crystal_size_min 0.050
_refine_diff_density_max 0.303
_refine_diff_density_min -0.178
_refine_diff_density_rms 0.038
_refine_ls_extinction_method none
_refine_ls_goodness_of_fit_ref 0.891
_refine_ls_matrix_type full
_refine_ls_number_parameters 432
_refine_ls_number_reflns 8100
_refine_ls_number_restraints 0
_refine_ls_restrained_S_all 0.891
_refine_ls_R_factor_all 0.1547
_refine_ls_R_factor_gt 0.0624
_refine_ls_shift/su_max 0.000
_refine_ls_shift/su_mean 0.000
_refine_ls_structure_factor_coef Fsqd
_refine_ls_weighting_details 'w=1/[\s^2^(Fo^2^)+(0.1000P)^2^] where P=(Fo^2^+2Fc^2^)/3'
_refine_ls_weighting_scheme calc
_refine_ls_wR_factor_gt 0.1500
_refine_ls_wR_factor_ref 0.2069
_reflns_Friedel_coverage 0.000
_reflns_number_gt 3528
_reflns_number_total 8100
_reflns_threshold_expression 'I > 2\s(I)'
_cod_data_source_file c5ra21335e2.cif
_cod_data_source_block cis-1
_cod_depositor_comments
;
The following automatic conversions were performed:

'_exptl_absorpt_correction_type' value 'Numerical' changed to
'numerical' according to
/usr/data/users/saulius/crontab/automatic-downloads/rss-feeds/RSC/lib/dictionaries/cif_core.dic
dictionary named 'cif_core.dic' version 2.4.2 from 2011-04-26.

Automatic conversion script
Id: cif_fix_values 4268 2015-11-12 08:31:59Z antanas 
;
_cod_original_cell_volume 1789.7(8)
_cod_database_code 7224238
_shelx_shelxl_version_number 2014/7
_shelx_space_group_comment
;
The symmetry employed for this shelxl refinement is uniquely defined
by the following loop, which should always be used as a source of
symmetry information in preference to the above space-group names.
They are only intended as comments.
;
_shelx_estimated_absorpt_t_min 0.978
_shelx_estimated_absorpt_t_max 0.996

loop_
_space_group_symop_operation_xyz
'x, y, z'
'-x, -y, -z'

loop_
_atom_site_label
_atom_site_type_symbol
_atom_site_fract_x
_atom_site_fract_y
_atom_site_fract_z
_atom_site_U_iso_or_equiv
_atom_site_adp_type
_atom_site_occupancy
_atom_site_site_symmetry_order
_atom_site_calc_flag
_atom_site_refinement_flags_posn
_atom_site_refinement_flags_adp
C1 C 0.1020(3) 0.0909(2) 0.37133(17) 0.0490(7) Uani 1 1 d . .
C2 C -0.0334(3) 0.1071(2) 0.3684(2) 0.0624(8) Uani 1 1 d . .
H2 H -0.1000 0.0465 0.3741 0.075 Uiso 1 1 calc R U
C3 C -0.0556(3) 0.2325(2) 0.35503(19) 0.0586(8) Uani 1 1 d . .
H3 H -0.1391 0.2688 0.3511 0.070 Uiso 1 1 calc R U
C4 C 0.0661(3) 0.2900(2) 0.34908(17) 0.0458(6) Uani 1 1 d . .
C5 C 0.1027(3) 0.4232(2) 0.33484(17) 0.0465(7) Uani 1 1 d . .
C6 C 0.1435(3) 0.4301(2) 0.25349(17) 0.0474(7) Uani 1 1 d . .
C7 C 0.0805(3) 0.4738(2) 0.1851(2) 0.0613(8) Uani 1 1 d . .
H7 H -0.0044 0.5074 0.1791 0.074 Uiso 1 1 calc R U
C8 C 0.1655(3) 0.4595(2) 0.1259(2) 0.0653(9) Uani 1 1 d . .
H8 H 0.1458 0.4810 0.0738 0.078 Uiso 1 1 calc R U
C9 C 0.2815(3) 0.4088(2) 0.15739(17) 0.0521(7) Uani 1 1 d . .
C10 C 0.4135(3) 0.3912(2) 0.12541(18) 0.0564(8) Uani 1 1 d . .
C11 C 0.4855(3) 0.2800(2) 0.15524(17) 0.0501(7) Uani 1 1 d . .
C12 C 0.6134(3) 0.2695(2) 0.1937(2) 0.0614(8) Uani 1 1 d . .
H12 H 0.6786 0.3345 0.2105 0.074 Uiso 1 1 calc R U
C13 C 0.6305(3) 0.1420(2) 0.2039(2) 0.0594(8) Uani 1 1 d . .
H13 H 0.7084 0.1089 0.2286 0.071 Uiso 1 1 calc R U
C14 C 0.5127(3) 0.0777(2) 0.17103(17) 0.0470(7) Uani 1 1 d . .
C15 C 0.4717(3) -0.0606(2) 0.16233(17) 0.0464(7) Uani 1 1 d . .
C16 C 0.3542(3) -0.0883(2) 0.20684(16) 0.0447(6) Uani 1 1 d . .
C17 C 0.2590(3) -0.1858(2) 0.19528(18) 0.0493(7) Uani 1 1 d . .
H17 H 0.2468 -0.2473 0.1523 0.059 Uiso 1 1 calc R U
C18 C 0.1826(3) -0.1781(2) 0.25909(18) 0.0509(7) Uani 1 1 d . .
H18 H 0.1113 -0.2334 0.2654 0.061 Uiso 1 1 calc R U
C19 C 0.2305(3) -0.0755(2) 0.31040(17) 0.0467(7) Uani 1 1 d . .
C20 C 0.1847(3) -0.0209(2) 0.38692(17) 0.0516(7) Uani 1 1 d . .
N1 N 0.1624(2) 0.20333(16) 0.35899(13) 0.0470(6) Uani 1 1 d . .
H1N H 0.2480 0.2173 0.3577 0.056 Uiso 1 1 calc R U
N2 N 0.2666(2) 0.39053(16) 0.23517(13) 0.0474(6) Uani 1 1 d . .
H2N H 0.3261 0.3586 0.2680 0.057 Uiso 1 1 calc R U
N3 N 0.4238(2) 0.16194(16) 0.14171(13) 0.0474(6) Uani 1 1 d . .
H3N H 0.3417 0.1436 0.1183 0.057 Uiso 1 1 calc R U
N4 N 0.3360(2) -0.02143(17) 0.27802(13) 0.0477(6) Uani 1 1 d . .
H4N H 0.3839 0.0447 0.2991 0.057 Uiso 1 1 calc R U
C21 C 0.2135(3) 0.4847(2) 0.40038(17) 0.0485(7) Uani 1 1 d . .
C22 C 0.2999(3) 0.5827(2) 0.38675(18) 0.0546(7) Uani 1 1 d . .
H22 H 0.2984 0.6067 0.3353 0.066 Uiso 1 1 calc R U
C23 C 0.3878(3) 0.6440(2) 0.4499(2) 0.0634(8) Uani 1 1 d . .
H23 H 0.4440 0.7097 0.4392 0.076 Uiso 1 1 calc R U
N5 N 0.3975(3) 0.6156(2) 0.52509(17) 0.0651(7) Uani 1 1 d . .
C24 C 0.3165(3) 0.5204(3) 0.5379(2) 0.0664(8) Uani 1 1 d . .
H24 H 0.3220 0.4975 0.5899 0.080 Uiso 1 1 calc R U
C25 C 0.2252(3) 0.4537(3) 0.47906(19) 0.0587(8) Uani 1 1 d . .
H25 H 0.1712 0.3880 0.4917 0.070 Uiso 1 1 calc R U
C26 C 0.5962(3) -0.1294(2) 0.19506(19) 0.0513(7) Uani 1 1 d . .
C27 C 0.7051(3) -0.1437(3) 0.1529(2) 0.0723(9) Uani 1 1 d . .
H27 H 0.7041 -0.1104 0.1041 0.087 Uiso 1 1 calc R U
C28 C 0.8139(4) -0.2066(3) 0.1828(3) 0.0935(13) Uani 1 1 d . .
H28 H 0.8854 -0.2143 0.1530 0.112 Uiso 1 1 calc R U
N6 N 0.8243(3) -0.2575(3) 0.2516(3) 0.1008(12) Uani 1 1 d . .
C29 C 0.7209(4) -0.2418(3) 0.2925(3) 0.0969(14) Uani 1 1 d . .
H29 H 0.7258 -0.2749 0.3416 0.116 Uiso 1 1 calc R U
C30 C 0.6063(3) -0.1798(3) 0.2674(2) 0.0741(10) Uani 1 1 d . .
H30 H 0.5370 -0.1722 0.2989 0.089 Uiso 1 1 calc R U
C31 C -0.0242(3) 0.4997(2) 0.3404(2) 0.0621(8) Uani 1 1 d . .
H31 H -0.0515 0.4961 0.3924 0.093 Uiso 1 1 calc R U
H31A H -0.0023 0.5846 0.3325 0.093 Uiso 1 1 calc R U
H31B H -0.0973 0.4657 0.2998 0.093 Uiso 1 1 calc R U
C32 C 0.5088(4) 0.5096(2) 0.1553(2) 0.0781(11) Uani 1 1 d . .
H32 H 0.5943 0.5010 0.1357 0.117 Uiso 1 1 calc R U
H32A H 0.4669 0.5812 0.1357 0.117 Uiso 1 1 calc R U
H32B H 0.5239 0.5195 0.2129 0.117 Uiso 1 1 calc R U
C33 C 0.3883(4) 0.3760(3) 0.03403(19) 0.0779(10) Uani 1 1 d . .
H33 H 0.4731 0.3648 0.0140 0.117 Uiso 1 1 calc R U
H33A H 0.3269 0.3047 0.0157 0.117 Uiso 1 1 calc R U
H33B H 0.3489 0.4489 0.0148 0.117 Uiso 1 1 calc R U
C34 C 0.4274(3) -0.1060(2) 0.07310(18) 0.0569(8) Uani 1 1 d . .
H34 H 0.5009 -0.0893 0.0436 0.085 Uiso 1 1 calc R U
H34A H 0.4043 -0.1938 0.0676 0.085 Uiso 1 1 calc R U
H34B H 0.3496 -0.0631 0.0525 0.085 Uiso 1 1 calc R U
C35 C 0.0939(3) -0.1204(2) 0.4162(2) 0.0696(9) Uani 1 1 d . .
H35 H 0.0636 -0.0877 0.4649 0.104 Uiso 1 1 calc R U
H35A H 0.0164 -0.1438 0.3760 0.104 Uiso 1 1 calc R U
H35B H 0.1450 -0.1920 0.4261 0.104 Uiso 1 1 calc R U
C36 C 0.3069(3) 0.0158(3) 0.4523(2) 0.0692(9) Uani 1 1 d . .
H36 H 0.2752 0.0501 0.5002 0.104 Uiso 1 1 calc R U
H36A H 0.3561 -0.0564 0.4634 0.104 Uiso 1 1 calc R U
H36B H 0.3658 0.0767 0.4342 0.104 Uiso 1 1 calc R U
O1 O 0.4552(2) 0.24879(18) 0.34490(15) 0.0621(6) Uani 1 1 d . .
H1A H 0.498(4) 0.296(3) 0.391(2) 0.093 Uiso 1 1 d . U
H1B H 0.522(4) 0.236(3) 0.313(2) 0.093 Uiso 1 1 d . U
O2 O 0.1529(3) 0.1178(2) 0.04072(16) 0.0853(7) Uani 1 1 d . .
C37 C 0.0504(4) 0.1383(3) 0.0702(2) 0.0721(10) Uani 1 1 d . .
C38 C -0.0634(4) 0.2002(4) 0.0268(3) 0.1255(18) Uani 1 1 d . .
H38 H -0.0353 0.2309 -0.0201 0.188 Uiso 1 1 calc R U
H38A H -0.0883 0.2682 0.0612 0.188 Uiso 1 1 calc R U
H38B H -0.1402 0.1416 0.0112 0.188 Uiso 1 1 calc R U
C39 C 0.0362(5) 0.1034(4) 0.1513(3) 0.1032(13) Uani 1 1 d . .
H39 H 0.1095 0.0533 0.1693 0.155 Uiso 1 1 calc R U
H39A H -0.0492 0.0571 0.1495 0.155 Uiso 1 1 calc R U
H39B H 0.0392 0.1773 0.1878 0.155 Uiso 1 1 calc R U

loop_
_atom_site_aniso_label
_atom_site_aniso_U_11
_atom_site_aniso_U_22
_atom_site_aniso_U_33
_atom_site_aniso_U_23
_atom_site_aniso_U_13
_atom_site_aniso_U_12
C1 0.0525(19) 0.0445(14) 0.0505(18) 0.0023(11) 0.0121(14) 0.0002(11)
C2 0.061(2) 0.0536(16) 0.075(2) 0.0086(14) 0.0206(18) -0.0030(13)
C3 0.0468(18) 0.0601(16) 0.070(2) 0.0057(14) 0.0110(16) 0.0087(13)
C4 0.0433(17) 0.0448(13) 0.0481(17) -0.0012(11) 0.0056(14) 0.0060(11)
C5 0.0417(16) 0.0435(13) 0.0533(18) 0.0005(11) 0.0042(14) 0.0082(11)
C6 0.0503(18) 0.0402(12) 0.0490(18) -0.0015(11) 0.0015(14) 0.0052(11)
C7 0.061(2) 0.0573(16) 0.063(2) 0.0059(14) -0.0049(17) 0.0135(13)
C8 0.084(3) 0.0631(17) 0.048(2) 0.0108(14) 0.0019(19) 0.0117(16)
C9 0.073(2) 0.0350(12) 0.0491(18) 0.0048(11) 0.0121(16) 0.0046(12)
C10 0.083(2) 0.0373(13) 0.0518(19) 0.0031(11) 0.0215(17) -0.0001(13)
C11 0.062(2) 0.0391(13) 0.0508(18) -0.0012(11) 0.0197(16) -0.0062(12)
C12 0.057(2) 0.0485(15) 0.075(2) -0.0051(13) 0.0110(18) -0.0124(12)
C13 0.0455(18) 0.0556(16) 0.075(2) 0.0014(14) 0.0046(17) 0.0014(12)
C14 0.0434(17) 0.0445(13) 0.0532(18) 0.0008(11) 0.0105(14) 0.0013(11)
C15 0.0455(17) 0.0389(12) 0.0539(18) 0.0012(11) 0.0065(14) 0.0030(10)
C16 0.0436(16) 0.0395(12) 0.0495(18) 0.0018(11) 0.0031(13) 0.0047(10)
C17 0.0512(17) 0.0388(12) 0.0555(19) -0.0018(11) 0.0052(15) -0.0025(11)
C18 0.0522(18) 0.0385(13) 0.062(2) 0.0049(11) 0.0111(15) -0.0032(11)
C19 0.0459(17) 0.0420(13) 0.0536(18) 0.0109(11) 0.0084(14) 0.0013(11)
C20 0.063(2) 0.0463(14) 0.0468(18) 0.0062(11) 0.0120(15) 0.0060(12)
N1 0.0447(14) 0.0425(11) 0.0542(15) 0.0004(9) 0.0109(12) 0.0047(9)
N2 0.0575(15) 0.0437(11) 0.0415(14) 0.0046(9) 0.0071(12) 0.0092(9)
N3 0.0478(14) 0.0380(11) 0.0554(15) 0.0032(9) 0.0064(12) -0.0002(9)
N4 0.0502(14) 0.0401(10) 0.0510(15) -0.0036(9) 0.0078(12) -0.0018(9)
C21 0.0496(17) 0.0412(13) 0.0542(19) -0.0051(11) 0.0103(14) 0.0099(11)
C22 0.062(2) 0.0451(14) 0.055(2) 0.0008(12) 0.0042(16) 0.0042(12)
C23 0.065(2) 0.0487(15) 0.072(2) -0.0031(14) 0.0017(18) -0.0007(13)
N5 0.0616(18) 0.0685(15) 0.0596(19) -0.0133(13) 0.0018(15) 0.0050(12)
C24 0.072(2) 0.079(2) 0.046(2) -0.0044(15) 0.0091(18) 0.0067(17)
C25 0.062(2) 0.0629(16) 0.051(2) -0.0025(14) 0.0141(17) 0.0004(13)
C26 0.0418(17) 0.0414(13) 0.068(2) 0.0026(12) 0.0028(15) 0.0026(11)
C27 0.055(2) 0.081(2) 0.084(3) 0.0076(17) 0.015(2) 0.0186(16)
C28 0.063(3) 0.091(2) 0.130(4) 0.010(2) 0.020(3) 0.0279(19)
N6 0.062(2) 0.083(2) 0.159(4) 0.034(2) 0.001(2) 0.0195(15)
C29 0.072(3) 0.089(2) 0.131(4) 0.053(2) -0.006(3) 0.009(2)
C30 0.064(2) 0.0731(19) 0.088(3) 0.0300(18) 0.005(2) 0.0078(16)
C31 0.0524(19) 0.0556(15) 0.078(2) 0.0014(14) 0.0098(17) 0.0139(13)
C32 0.102(3) 0.0425(15) 0.093(3) 0.0017(15) 0.032(2) -0.0096(15)
C33 0.125(3) 0.0596(17) 0.055(2) 0.0114(14) 0.029(2) 0.0098(17)
C34 0.067(2) 0.0497(14) 0.0538(19) -0.0003(12) 0.0104(16) 0.0046(12)
C35 0.092(3) 0.0537(16) 0.072(2) 0.0159(14) 0.037(2) 0.0072(15)
C36 0.085(3) 0.0682(18) 0.053(2) 0.0059(14) 0.0021(19) 0.0132(16)
O1 0.0550(14) 0.0671(12) 0.0587(15) -0.0047(10) -0.0002(11) -0.0048(9)
O2 0.0777(19) 0.0930(16) 0.0826(19) 0.0054(13) 0.0061(16) 0.0032(13)
C37 0.069(3) 0.0594(18) 0.077(3) -0.0098(16) -0.012(2) -0.0031(16)
C38 0.098(3) 0.120(3) 0.140(5) -0.004(3) -0.044(3) 0.027(2)
C39 0.102(3) 0.114(3) 0.093(3) 0.006(2) 0.016(3) -0.002(2)

loop_
_atom_type_symbol
_atom_type_description
_atom_type_scat_dispersion_real
_atom_type_scat_dispersion_imag
_atom_type_scat_source
C C 0.0033 0.0016 'International Tables Vol C Tables 4.2.6.8 and 6.1.1.4'
H H 0.0000 0.0000 'International Tables Vol C Tables 4.2.6.8 and 6.1.1.4'
N N 0.0061 0.0033 'International Tables Vol C Tables 4.2.6.8 and 6.1.1.4'
O O 0.0106 0.0060 'International Tables Vol C Tables 4.2.6.8 and 6.1.1.4'

loop_
_geom_angle_atom_site_label_1
_geom_angle_atom_site_label_2
_geom_angle_atom_site_label_3
_geom_angle
C2 C1 N1 106.7(2)
C2 C1 C20 131.5(2)
N1 C1 C20 121.8(2)
C1 C2 C3 108.1(2)
C1 C2 H2 125.9
C3 C2 H2 125.9
C4 C3 C2 107.9(2)
C4 C3 H3 126.0
C2 C3 H3 126.0
C3 C4 N1 107.1(2)
C3 C4 C5 130.7(2)
N1 C4 C5 122.2(2)
C6 C5 C4 111.3(2)
C6 C5 C21 111.1(2)
C4 C5 C21 111.6(2)
C6 C5 C31 108.5(2)
C4 C5 C31 108.4(2)
C21 C5 C31 105.8(2)
C7 C6 N2 105.6(3)
C7 C6 C5 132.3(3)
N2 C6 C5 122.1(2)
C6 C7 C8 108.6(3)
C6 C7 H7 125.7
C8 C7 H7 125.7
C9 C8 C7 108.7(3)
C9 C8 H8 125.7
C7 C8 H8 125.7
C8 C9 N2 106.1(3)
C8 C9 C10 131.1(3)
N2 C9 C10 122.2(3)
C9 C10 C11 112.8(2)
C9 C10 C33 110.0(3)
C11 C10 C33 109.1(2)
C9 C10 C32 107.5(2)
C11 C10 C32 107.8(3)
C33 C10 C32 109.5(2)
C12 C11 N3 106.7(2)
C12 C11 C10 131.6(2)
N3 C11 C10 121.5(3)
C11 C12 C13 108.3(2)
C11 C12 H12 125.9
C13 C12 H12 125.9
C14 C13 C12 107.5(3)
C14 C13 H13 126.2
C12 C13 H13 126.2
C13 C14 N3 107.4(2)
C13 C14 C15 131.5(2)
N3 C14 C15 121.1(2)
C16 C15 C14 111.5(2)
C16 C15 C26 110.2(2)
C14 C15 C26 108.1(2)
C16 C15 C34 108.1(2)
C14 C15 C34 109.6(2)
C26 C15 C34 109.3(2)
C17 C16 N4 105.9(2)
C17 C16 C15 130.5(2)
N4 C16 C15 123.1(2)
C16 C17 C18 108.7(2)
C16 C17 H17 125.7
C18 C17 H17 125.7
C19 C18 C17 108.6(2)
C19 C18 H18 125.7
C17 C18 H18 125.7
C18 C19 N4 106.1(2)
C18 C19 C20 131.3(2)
N4 C19 C20 122.6(2)
C19 C20 C1 110.4(2)
C19 C20 C36 111.0(2)
C1 C20 C36 110.1(2)
C19 C20 C35 108.0(2)
C1 C20 C35 108.6(2)
C36 C20 C35 108.6(2)
C4 N1 C1 110.2(2)
C4 N1 H1N 124.9
C1 N1 H1N 124.9
C9 N2 C6 111.1(2)
C9 N2 H2N 124.5
C6 N2 H2N 124.5
C14 N3 C11 110.0(2)
C14 N3 H3N 125.0
C11 N3 H3N 125.0
C19 N4 C16 110.8(2)
C19 N4 H4N 124.6
C16 N4 H4N 124.6
C22 C21 C25 116.0(3)
C22 C21 C5 121.8(3)
C25 C21 C5 121.9(2)
C23 C22 C21 119.6(3)
C23 C22 H22 120.2
C21 C22 H22 120.2
N5 C23 C22 124.3(3)
N5 C23 H23 117.8
C22 C23 H23 117.8
C23 N5 C24 116.1(3)
N5 C24 C25 124.0(3)
N5 C24 H24 118.0
C25 C24 H24 118.0
C24 C25 C21 120.0(3)
C24 C25 H25 120.0
C21 C25 H25 120.0
C30 C26 C27 116.5(3)
C30 C26 C15 122.3(3)
C27 C26 C15 121.2(3)
C28 C27 C26 120.1(3)
C28 C27 H27 120.0
C26 C27 H27 120.0
N6 C28 C27 124.3(4)
N6 C28 H28 117.8
C27 C28 H28 117.8
C28 N6 C29 115.4(3)
N6 C29 C30 124.7(4)
N6 C29 H29 117.7
C30 C29 H29 117.7
C26 C30 C29 119.0(4)
C26 C30 H30 120.5
C29 C30 H30 120.5
C5 C31 H31 109.5
C5 C31 H31A 109.5
H31 C31 H31A 109.5
C5 C31 H31B 109.5
H31 C31 H31B 109.5
H31A C31 H31B 109.5
C10 C32 H32 109.5
C10 C32 H32A 109.5
H32 C32 H32A 109.5
C10 C32 H32B 109.5
H32 C32 H32B 109.5
H32A C32 H32B 109.5
C10 C33 H33 109.5
C10 C33 H33A 109.5
H33 C33 H33A 109.5
C10 C33 H33B 109.5
H33 C33 H33B 109.5
H33A C33 H33B 109.5
C15 C34 H34 109.5
C15 C34 H34A 109.5
H34 C34 H34A 109.5
C15 C34 H34B 109.5
H34 C34 H34B 109.5
H34A C34 H34B 109.5
C20 C35 H35 109.5
C20 C35 H35A 109.5
H35 C35 H35A 109.5
C20 C35 H35B 109.5
H35 C35 H35B 109.5
H35A C35 H35B 109.5
C20 C36 H36 109.5
C20 C36 H36A 109.5
H36 C36 H36A 109.5
C20 C36 H36B 109.5
H36 C36 H36B 109.5
H36A C36 H36B 109.5
H1A O1 H1B 106(3)
O2 C37 C38 121.2(4)
O2 C37 C39 120.9(3)
C38 C37 C39 117.9(4)
C37 C38 H38 109.5
C37 C38 H38A 109.5
H38 C38 H38A 109.5
C37 C38 H38B 109.5
H38 C38 H38B 109.5
H38A C38 H38B 109.5
C37 C39 H39 109.5
C37 C39 H39A 109.5
H39 C39 H39A 109.5
C37 C39 H39B 109.5
H39 C39 H39B 109.5
H39A C39 H39B 109.5

loop_
_geom_bond_atom_site_label_1
_geom_bond_atom_site_label_2
_geom_bond_distance
C1 C2 1.359(4)
C1 N1 1.377(3)
C1 C20 1.516(3)
C2 C3 1.418(4)
C2 H2 0.9300
C3 C4 1.355(4)
C3 H3 0.9300
C4 N1 1.375(3)
C4 C5 1.519(3)
C5 C6 1.496(4)
C5 C21 1.528(4)
C5 C31 1.548(3)
C6 C7 1.370(4)
C6 N2 1.380(3)
C7 C8 1.401(4)
C7 H7 0.9300
C8 C9 1.361(4)
C8 H8 0.9300
C9 N2 1.376(3)
C9 C10 1.501(4)
C10 C11 1.519(4)
C10 C33 1.524(4)
C10 C32 1.557(4)
C11 C12 1.357(4)
C11 N3 1.376(3)
C12 C13 1.420(4)
C12 H12 0.9300
C13 C14 1.353(4)
C13 H13 0.9300
C14 N3 1.375(3)
C14 C15 1.520(3)
C15 C16 1.509(4)
C15 C26 1.535(3)
C15 C34 1.540(4)
C16 C17 1.365(3)
C16 N4 1.386(3)
C17 C18 1.403(4)
C17 H17 0.9300
C18 C19 1.368(4)
C18 H18 0.9300
C19 N4 1.379(3)
C19 C20 1.511(4)
C20 C36 1.533(4)
C20 C35 1.533(4)
N1 H1N 0.8600
N2 H2N 0.8600
N3 H3N 0.8600
N4 H4N 0.8600
C21 C22 1.389(4)
C21 C25 1.393(4)
C22 C23 1.377(4)
C22 H22 0.9300
C23 N5 1.328(4)
C23 H23 0.9300
N5 C24 1.330(4)
C24 C25 1.373(4)
C24 H24 0.9300
C25 H25 0.9300
C26 C30 1.378(4)
C26 C27 1.384(4)
C27 C28 1.366(4)
C27 H27 0.9300
C28 N6 1.326(5)
C28 H28 0.9300
N6 C29 1.326(5)
C29 C30 1.384(5)
C29 H29 0.9300
C30 H30 0.9300
C31 H31 0.9600
C31 H31A 0.9600
C31 H31B 0.9600
C32 H32 0.9600
C32 H32A 0.9600
C32 H32B 0.9600
C33 H33 0.9600
C33 H33A 0.9600
C33 H33B 0.9600
C34 H34 0.9600
C34 H34A 0.9600
C34 H34B 0.9600
C35 H35 0.9600
C35 H35A 0.9600
C35 H35B 0.9600
C36 H36 0.9600
C36 H36A 0.9600
C36 H36B 0.9600
O1 H1A 0.93(4)
O1 H1B 0.93(4)
O2 C37 1.217(4)
C37 C38 1.480(5)
C37 C39 1.480(5)
C38 H38 0.9600
C38 H38A 0.9600
C38 H38B 0.9600
C39 H39 0.9600
C39 H39A 0.9600
C39 H39B 0.9600

loop_
_geom_hbond_atom_site_label_D
_geom_hbond_atom_site_label_H
_geom_hbond_atom_site_label_A
_geom_hbond_distance_DH
_geom_hbond_distance_HA
_geom_hbond_distance_DA
_geom_hbond_angle_DHA
_geom_hbond_site_symmetry_A
N1 H1N O1 0.86 2.11 2.972(3) 175.7 .
N2 H2N O1 0.86 2.17 3.019(3) 170.2 .
N3 H3N O2 0.86 2.12 2.969(4) 167.9 .
N4 H4N O1 0.86 2.32 3.150(3) 163.6 .
C30 H30 N4 0.93 2.64 3.269(4) 125.2 .
O1 H1A N5 0.93(4) 1.80(4) 2.726(3) 172(3) 2_666
N1 H1N O1 0.86 2.11 2.972(3) 175.7 .
N2 H2N O1 0.86 2.17 3.019(3) 170.2 .
N3 H3N O2 0.86 2.12 2.969(4) 167.9 .
N4 H4N O1 0.86 2.32 3.150(3) 163.6 .
C30 H30 N4 0.93 2.64 3.269(4) 125.2 .
O1 H1A N5 0.93(4) 1.80(4) 2.726(3) 172(3) 2_666

loop_
_geom_torsion_atom_site_label_1
_geom_torsion_atom_site_label_2
_geom_torsion_atom_site_label_3
_geom_torsion_atom_site_label_4
_geom_torsion
N1 C1 C2 C3 -0.8(3)
C20 C1 C2 C3 177.4(3)
C1 C2 C3 C4 0.8(4)
C2 C3 C4 N1 -0.4(3)
C2 C3 C4 C5 179.9(3)
C3 C4 C5 C6 -110.4(3)
N1 C4 C5 C6 69.9(3)
C3 C4 C5 C21 124.9(3)
N1 C4 C5 C21 -54.7(3)
C3 C4 C5 C31 8.9(4)
N1 C4 C5 C31 -170.8(2)
C4 C5 C6 C7 108.7(3)
C21 C5 C6 C7 -126.3(3)
C31 C5 C6 C7 -10.4(4)
C4 C5 C6 N2 -72.8(3)
C21 C5 C6 N2 52.2(3)
C31 C5 C6 N2 168.0(2)
N2 C6 C7 C8 0.4(3)
C5 C6 C7 C8 179.1(3)
C6 C7 C8 C9 -0.9(3)
C7 C8 C9 N2 0.9(3)
C7 C8 C9 C10 -169.8(3)
C8 C9 C10 C11 -151.2(3)
N2 C9 C10 C11 39.4(3)
C8 C9 C10 C33 -29.1(4)
N2 C9 C10 C33 161.5(2)
C8 C9 C10 C32 90.1(4)
N2 C9 C10 C32 -79.3(3)
C9 C10 C11 C12 -125.2(3)
C33 C10 C11 C12 112.2(4)
C32 C10 C11 C12 -6.7(4)
C9 C10 C11 N3 58.2(3)
C33 C10 C11 N3 -64.3(3)
C32 C10 C11 N3 176.8(2)
N3 C11 C12 C13 0.1(3)
C10 C11 C12 C13 -176.9(3)
C11 C12 C13 C14 0.3(4)
C12 C13 C14 N3 -0.5(3)
C12 C13 C14 C15 178.5(3)
C13 C14 C15 C16 118.1(3)
N3 C14 C15 C16 -63.0(3)
C13 C14 C15 C26 -3.2(4)
N3 C14 C15 C26 175.7(2)
C13 C14 C15 C34 -122.3(3)
N3 C14 C15 C34 56.6(3)
C14 C15 C16 C17 155.9(3)
C26 C15 C16 C17 -84.0(3)
C34 C15 C16 C17 35.3(3)
C14 C15 C16 N4 -33.8(3)
C26 C15 C16 N4 86.3(3)
C34 C15 C16 N4 -154.3(2)
N4 C16 C17 C18 0.3(3)
C15 C16 C17 C18 171.9(2)
C16 C17 C18 C19 0.0(3)
C17 C18 C19 N4 -0.2(3)
C17 C18 C19 C20 178.3(3)
C18 C19 C20 C1 -102.3(3)
N4 C19 C20 C1 76.0(3)
C18 C19 C20 C36 135.2(3)
N4 C19 C20 C36 -46.5(3)
C18 C19 C20 C35 16.3(4)
N4 C19 C20 C35 -165.4(2)
C2 C1 C20 C19 107.9(4)
N1 C1 C20 C19 -74.1(3)
C2 C1 C20 C36 -129.2(4)
N1 C1 C20 C36 48.9(3)
C2 C1 C20 C35 -10.4(4)
N1 C1 C20 C35 167.6(3)
C3 C4 N1 C1 -0.1(3)
C5 C4 N1 C1 179.7(2)
C2 C1 N1 C4 0.6(3)
C20 C1 N1 C4 -177.9(2)
C8 C9 N2 C6 -0.6(3)
C10 C9 N2 C6 171.0(2)
C7 C6 N2 C9 0.1(3)
C5 C6 N2 C9 -178.7(2)
C13 C14 N3 C11 0.5(3)
C15 C14 N3 C11 -178.6(2)
C12 C11 N3 C14 -0.4(3)
C10 C11 N3 C14 176.9(2)
C18 C19 N4 C16 0.4(3)
C20 C19 N4 C16 -178.3(2)
C17 C16 N4 C19 -0.4(3)
C15 C16 N4 C19 -172.8(2)
C6 C5 C21 C22 29.8(3)
C4 C5 C21 C22 154.6(2)
C31 C5 C21 C22 -87.8(3)
C6 C5 C21 C25 -156.5(2)
C4 C5 C21 C25 -31.7(3)
C31 C5 C21 C25 86.0(3)
C25 C21 C22 C23 -1.4(4)
C5 C21 C22 C23 172.7(2)
C21 C22 C23 N5 0.5(4)
C22 C23 N5 C24 0.7(5)
C23 N5 C24 C25 -1.0(4)
N5 C24 C25 C21 0.0(5)
C22 C21 C25 C24 1.1(4)
C5 C21 C25 C24 -172.9(2)
C16 C15 C26 C30 -15.7(3)
C14 C15 C26 C30 106.4(3)
C34 C15 C26 C30 -134.3(3)
C16 C15 C26 C27 164.4(2)
C14 C15 C26 C27 -73.4(3)
C34 C15 C26 C27 45.8(3)
C30 C26 C27 C28 0.9(4)
C15 C26 C27 C28 -179.2(3)
C26 C27 C28 N6 0.1(6)
C27 C28 N6 C29 -1.2(6)
C28 N6 C29 C30 1.3(6)
C27 C26 C30 C29 -0.9(5)
C15 C26 C30 C29 179.2(3)
N6 C29 C30 C26 -0.2(6)
